data_9017839
loop_
_publ_author_name
'Murashko, M. N.'
'Pekov, I. V.'
'Krivovichev, S. V.'
'Chernyatyeava, A. P.'
'Yapaskurt, V. O.'
'Zadov, A. E.'
'Zelensky, M. E.'

_publ_section_title
;
 Steklite, KAl(SO4)2: the find at Tolbachik volcano (Kamchatka, Russia).
 Validation as a mineral species and crystal structure
;
_journal_name_full 'Zapiski Rossiiskogo Mineralogicheskogo Obshchetstva'
_journal_page_first 36
_journal_page_last 44
_journal_volume 141
_journal_year 2012
_chemical_compound_source 'Tolbachik volcano, Kamchatka, Russia'
_chemical_formula_sum 'Al0.89 Fe0.11 K O8 S2'
_chemical_name_mineral Steklite
_space_group_IT_number 149
_space_group_name_Hall 'P 3 2'
_space_group_name_H-M_alt 'P 3 1 2'
_symmetry_space_group_name_H-M 'P 3 1 2'
_cell_angle_alpha 90
_cell_angle_beta 90
_cell_angle_gamma 120
_cell_length_a 4.7281
_cell_length_b 4.7281
_cell_length_c 7.9936
_cell_formula_units_Z 1
_cell_volume 154.756
_database_code_amcsd 0020037
_exptl_crystal_density_diffrn 2.805
_cod_data_source_file inputs/fixed/downloads/20/20429.cif
_cod_data_source_block 20429
_cod_original_formula_sum 'K (Al.89 Fe.11) S2 O8'
_cod_database_code 9017839

loop_
_space_group_symop_operation_xyz
x,y,z
-x+y,y,-z
-y,x-y,z
-y,-x,-z
-x+y,-x,z
x,x-y,-z

loop_
_atom_site_label
_atom_site_fract_x
_atom_site_fract_y
_atom_site_fract_z
_atom_site_occupancy
_atom_site_U_iso_or_equiv
K 0.00000 0.00000 0.50000 1.00000 0.02250
Al 0.00000 0.00000 0.00000 0.89000 0.00820
Fe 0.00000 0.00000 0.00000 0.11000 0.00820
S 0.66667 0.33333 0.79630 1.00000 0.00850
O1 0.66667 0.33333 0.61520 1.00000 0.01780
O2 0.34870 0.27820 0.85920 1.00000 0.01380

loop_
_cod_related_entry_id
_cod_related_entry_database
_cod_related_entry_code
1 AMCSD 0020037
